data_4126504
loop_
_publ_author_name
'Song, Fangyuan'
'Mor\'e, Ren\'e'
'Schilling, Mauro'
'Smolentsev, Grigory'
'Azzaroli, Nicolo'
'Fox, Thomas'
'Luber, Sandra'
'Patzke, Greta R.'

_publ_section_title
;
 {Co4O4} and {CoxNi4-xO4} Cubane Water Oxidation Catalysts as Surface
 Cut-Outs of Cobalt Oxides.
;
_journal_name_full 'Journal of the American Chemical Society'
_journal_paper_doi 10.1021/jacs.7b07361
_journal_year 2017
_chemical_formula_moiety 'C48 H46 Co4 N8 O14, 2(Cl O4)'
_chemical_formula_sum 'C48 H46 Cl2 Co4 N8 O22'
_chemical_formula_weight 1393.55
_space_group_crystal_system monoclinic
_space_group_IT_number 15
_space_group_name_Hall '-C 2yc'
_space_group_name_H-M_alt 'C 1 2/c 1'
_symmetry_space_group_name_Hall '-C 2yc'
_symmetry_space_group_name_H-M 'C 1 2/c 1'
_atom_sites_solution_hydrogens mixed
_atom_sites_solution_primary direct
_audit_creation_date 2016-08-25
_audit_creation_method
;
Olex2 1.2
(compiled 2015.01.26 svn.r3150 for OlexSys, GUI svn.r4998)
;
_cell_angle_alpha 90
_cell_angle_beta 115.750(5)
_cell_angle_gamma 90
_cell_formula_units_Z 4
_cell_length_a 22.8068(9)
_cell_length_b 12.1904(4)
_cell_length_c 21.0805(7)
_cell_measurement_reflns_used 16236
_cell_measurement_temperature 183(2)
_cell_measurement_theta_max 29.3390
_cell_measurement_theta_min 2.5700
_cell_volume 5278.9(4)
_computing_cell_refinement
;
CrysAlisPro, Agilent Technologies,
Version 1.171.37.35 (release 13-08-2014 CrysAlis171 .NET)
(compiled Aug 13 2014,18:06:01)
;
_computing_data_collection
;
CrysAlisPro, Agilent Technologies,
Version 1.171.37.35 (release 13-08-2014 CrysAlis171 .NET)
(compiled Aug 13 2014,18:06:01)
;
_computing_data_reduction
;
CrysAlisPro, Agilent Technologies,
Version 1.171.37.35 (release 13-08-2014 CrysAlis171 .NET)
(compiled Aug 13 2014,18:06:01)
;
_computing_molecular_graphics 'Olex2 (Dolomanov et al., 2009)'
_computing_publication_material 'Olex2 (Dolomanov et al., 2009)'
_computing_structure_refinement 'ShelXL (Sheldrick, 2008)'
_computing_structure_solution 'ShelXT (Sheldrick, 2015)'
_diffrn_ambient_environment N~2~
_diffrn_ambient_temperature 183(2)
_diffrn_detector 'CCD plate'
_diffrn_detector_area_resol_mean 10.4498
_diffrn_detector_type Ruby
_diffrn_measured_fraction_theta_full 0.999
_diffrn_measured_fraction_theta_max 0.999
_diffrn_measurement_details
;
#__ type_ start__ end____ width___ exp.time_
  1 omega  -14.00   88.00   0.5000   45.0000
omega____ theta____ kappa____ phi______ frames
    -       12.1849   38.0000 -120.0000 204

#__ type_ start__ end____ width___ exp.time_
  2 omega  -11.00   55.00   0.5000   45.0000
omega____ theta____ kappa____ phi______ frames
    -       12.1849   38.0000    0.0000 132

#__ type_ start__ end____ width___ exp.time_
  3 omega  -41.00  -13.00   0.5000   45.0000
omega____ theta____ kappa____ phi______ frames
    -       12.1849  -57.0000   60.0000 56

#__ type_ start__ end____ width___ exp.time_
  4 omega   -2.00   32.00   0.5000   45.0000
omega____ theta____ kappa____ phi______ frames
    -       12.1849   57.0000  -60.0000 68

#__ type_ start__ end____ width___ exp.time_
  5 omega   -9.00   86.00   0.5000   45.0000
omega____ theta____ kappa____ phi______ frames
    -       12.1849   57.0000   90.0000 190

#__ type_ start__ end____ width___ exp.time_
  6 omega  -17.00   22.00   0.5000   45.0000
omega____ theta____ kappa____ phi______ frames
    -       12.1849   57.0000 -150.0000 78

#__ type_ start__ end____ width___ exp.time_
  7 omega   16.00   62.00   0.5000   45.0000
omega____ theta____ kappa____ phi______ frames
    -       12.1849   57.0000   30.0000 92

#__ type_ start__ end____ width___ exp.time_
  8 omega  -62.00   42.00   0.5000   45.0000
omega____ theta____ kappa____ phi______ frames
    -       12.1849  -57.0000  120.0000 208

#__ type_ start__ end____ width___ exp.time_
  9 omega  -62.00   42.00   0.5000   45.0000
omega____ theta____ kappa____ phi______ frames
    -       12.1849  -57.0000    0.0000 208

#__ type_ start__ end____ width___ exp.time_
 10 omega  -62.00    0.00   0.5000   45.0000
omega____ theta____ kappa____ phi______ frames
    -       12.1849  -57.0000  -60.0000 124

#__ type_ start__ end____ width___ exp.time_
 11 omega  -62.00   42.00   0.5000   45.0000
omega____ theta____ kappa____ phi______ frames
    -       12.1849  -57.0000 -120.0000 208

#__ type_ start__ end____ width___ exp.time_
 12 omega  -87.00  -62.00   0.5000   45.0000
omega____ theta____ kappa____ phi______ frames
    -      -11.4036  -38.0000   60.0000 50
;
_diffrn_measurement_device 'four-circle diffractometer'
_diffrn_measurement_device_type 'Xcalibur, Ruby'
_diffrn_measurement_method '\w scans'
_diffrn_orient_matrix_UB_11 0.0279920000
_diffrn_orient_matrix_UB_12 0.0338211000
_diffrn_orient_matrix_UB_13 0.0106718000
_diffrn_orient_matrix_UB_21 -0.0189976000
_diffrn_orient_matrix_UB_22 0.0414661000
_diffrn_orient_matrix_UB_23 -0.0235833000
_diffrn_orient_matrix_UB_31 -0.0069524000
_diffrn_orient_matrix_UB_32 0.0229198000
_diffrn_orient_matrix_UB_33 0.0269154000
_diffrn_radiation_monochromator graphite
_diffrn_radiation_probe x-ray
_diffrn_radiation_type MoK\a
_diffrn_radiation_wavelength 0.71073
_diffrn_reflns_av_R_equivalents 0.0449
_diffrn_reflns_av_unetI/netI 0.0206
_diffrn_reflns_Laue_measured_fraction_full 0.999
_diffrn_reflns_Laue_measured_fraction_max 0.999
_diffrn_reflns_limit_h_max 28
_diffrn_reflns_limit_h_min -28
_diffrn_reflns_limit_k_max 15
_diffrn_reflns_limit_k_min -15
_diffrn_reflns_limit_l_max 26
_diffrn_reflns_limit_l_min -26
_diffrn_reflns_number 54440
_diffrn_reflns_point_group_measured_fraction_full 0.999
_diffrn_reflns_point_group_measured_fraction_max 0.999
_diffrn_reflns_theta_full 25.242
_diffrn_reflns_theta_max 26.371
_diffrn_reflns_theta_min 2.418
_diffrn_source 'Enhance (Mo) X-ray Source'
_exptl_absorpt_coefficient_mu 1.428
_exptl_absorpt_correction_T_max 1.00000
_exptl_absorpt_correction_T_min 0.69202
_exptl_absorpt_correction_type multi-scan
_exptl_absorpt_process_details
;
CrysAlisPro, Agilent Technologies,
Version 1.171.37.35 (release 13-08-2014 CrysAlis171 .NET)
(compiled Aug 13 2014,18:06:01)
Empirical absorption correction using spherical harmonics,
 implemented in SCALE3 ABSPACK scaling algorithm.
;
_exptl_crystal_density_diffrn 1.753
_exptl_crystal_description
;
;
_exptl_crystal_F_000 2832
_refine_diff_density_max 1.101
_refine_diff_density_min -0.947
_refine_diff_density_rms 0.089
_refine_ls_extinction_method none
_refine_ls_goodness_of_fit_ref 1.048
_refine_ls_hydrogen_treatment constr
_refine_ls_matrix_type full
_refine_ls_number_parameters 402
_refine_ls_number_reflns 5396
_refine_ls_number_restraints 79
_refine_ls_restrained_S_all 1.134
_refine_ls_R_factor_all 0.0702
_refine_ls_R_factor_gt 0.0589
_refine_ls_shift/su_max 0.001
_refine_ls_shift/su_mean 0.000
_refine_ls_structure_factor_coef Fsqd
_refine_ls_weighting_details 'w=1/[\s^2^(Fo^2^)+(0.0677P)^2^+30.2661P] where P=(Fo^2^+2Fc^2^)/3'
_refine_ls_weighting_scheme calc
_refine_ls_wR_factor_gt 0.1490
_refine_ls_wR_factor_ref 0.1585
_reflns_Friedel_coverage 0.000
_reflns_number_gt 4494
_reflns_number_total 5396
_reflns_threshold_expression 'I > 2\s(I)'
_cod_data_source_file ja7b07361_si_002.cif
_cod_data_source_block co-dpk-water-new-05
_cod_database_code 4126504
_chemical_oxdiff_formula 'Co4 C44 H44 O12 N8 Cl2'
_shelx_space_group_comment
;
The symmetry employed for this shelxl refinement is uniquely defined
by the following loop, which should always be used as a source of
symmetry information in preference to the above space-group names.
They are only intended as comments.
;
_reflns_odcompleteness_completeness 99.88
_reflns_odcompleteness_iscentric 1
_reflns_odcompleteness_theta 26.32
_olex2_refinement_description
;
1. Fixed Uiso
 At 1.2 times of:
  All C(H) groups
 At 1.5 times of:
  All C(H,H,H) groups, All O(H) groups, All O(H,H) groups
2. Restrained distances
 Cl1-O10 \\sim Cl1-O9 \\sim Cl1-O11 \\sim Cl1-O8 \\sim Cl2-O10 \\sim Cl2-O9
\\sim Cl2-O11 \\sim Cl2-O12
 with sigma of 0.005
3. Rigid body (RIGU) restrains
 Cl1, Cl2, O10, O9, O11, O8, O12
 with sigma for 1-2 distances of 0.002 and sigma for 1-3 distances of 0.004
4. Others
 Sof(Cl2)=Sof(O12)=1-FVAR(1)
 Sof(Cl1)=Sof(O8)=FVAR(1)
5.a Rotating group:
 O5(H5A,H5B)
5.b Aromatic/amide H refined with riding coordinates:
 C19(H19), C20(H20), C21(H21), C22(H22), C15(H15), C14(H14), C13(H13),
 C12(H12), C8(H8), C9(H9), C10(H10), C11(H11), C4(H4), C3(H3), C2(H2), C1(H1)
5.c Idealised Me refined as rotating group:
 C24(H24A,H24B,H24C)
5.d Idealised tetrahedral OH refined as rotating group:
 O4(H4A), O2(H2A)
;
_shelx_shelxl_version_number 2016/4
_olex2_submission_special_instructions 'No special instructions were received'

loop_
_space_group_symop_operation_xyz
'x, y, z'
'-x, y, -z+1/2'
'x+1/2, y+1/2, z'
'-x+1/2, y+1/2, -z+1/2'
'-x, -y, -z'
'x, -y, z-1/2'
'-x+1/2, -y+1/2, -z'
'x+1/2, -y+1/2, z-1/2'

loop_
_atom_site_label
_atom_site_type_symbol
_atom_site_fract_x
_atom_site_fract_y
_atom_site_fract_z
_atom_site_U_iso_or_equiv
_atom_site_adp_type
_atom_site_occupancy
_atom_site_site_symmetry_order
_atom_site_calc_flag
_atom_site_refinement_flags_posn
_atom_site_refinement_flags_adp
_atom_site_refinement_flags_occupancy
_atom_site_disorder_assembly
_atom_site_disorder_group
C17 C 0.4180(2) 0.0556(4) 0.13109(19) 0.0448(10) Uani 1 1 d . . . . .
C18 C 0.3524(2) 0.0454(4) 0.1340(2) 0.0493(11) Uani 1 1 d . . . . .
C19 C 0.2945(3) 0.0190(4) 0.0760(2) 0.0616(14) Uani 1 1 d . . . . .
H19 H 0.293987 0.005868 0.031356 0.074 Uiso 1 1 calc R . . . .
C20 C 0.2383(3) 0.0124(5) 0.0843(3) 0.0693(17) Uani 1 1 d . . . . .
H20 H 0.198456 -0.006408 0.045343 0.083 Uiso 1 1 calc R . . . .
C21 C 0.2395(3) 0.0330(5) 0.1489(3) 0.0655(15) Uani 1 1 d . . . . .
H21 H 0.200703 0.030273 0.155134 0.079 Uiso 1 1 calc R . . . .
C22 C 0.2985(2) 0.0578(4) 0.2048(3) 0.0552(12) Uani 1 1 d . . . . .
H22 H 0.299685 0.071082 0.249708 0.066 Uiso 1 1 calc R . . . .
C16 C 0.4550(2) -0.0532(4) 0.1482(2) 0.0474(11) Uani 1 1 d . . . . .
C15 C 0.4241(3) -0.1529(4) 0.1252(3) 0.0620(14) Uani 1 1 d . . . . .
H15 H 0.378025 -0.156717 0.099890 0.074 Uiso 1 1 calc R . . . .
C14 C 0.4616(4) -0.2467(5) 0.1397(3) 0.080(2) Uani 1 1 d . . . . .
H14 H 0.441712 -0.316079 0.123655 0.096 Uiso 1 1 calc R . . . .
C13 C 0.5277(4) -0.2389(5) 0.1774(3) 0.0741(18) Uani 1 1 d . . . . .
H13 H 0.554219 -0.302653 0.187605 0.089 Uiso 1 1 calc R . . . .
C12 C 0.5553(3) -0.1374(4) 0.2003(3) 0.0588(13) Uani 1 1 d . . . . .
H12 H 0.601126 -0.132547 0.227317 0.071 Uiso 1 1 calc R . . . .
C6 C 0.5946(2) 0.3372(4) 0.2094(2) 0.0434(10) Uani 1 1 d . . . . .
C7 C 0.5972(2) 0.2716(4) 0.1491(2) 0.0482(11) Uani 1 1 d . . . . .
C8 C 0.6103(3) 0.3187(5) 0.0974(3) 0.0659(15) Uani 1 1 d . . . . .
H8 H 0.617597 0.395368 0.097278 0.079 Uiso 1 1 calc R . . . .
C9 C 0.6127(3) 0.2512(6) 0.0454(3) 0.082(2) Uani 1 1 d . . . . .
H9 H 0.622891 0.281094 0.009824 0.099 Uiso 1 1 calc R . . . .
C10 C 0.6002(3) 0.1406(6) 0.0458(3) 0.0771(19) Uani 1 1 d . . . . .
H10 H 0.600959 0.093665 0.010196 0.093 Uiso 1 1 calc R . . . .
C11 C 0.5865(3) 0.0997(5) 0.0986(2) 0.0594(13) Uani 1 1 d . . . . .
H11 H 0.577604 0.023629 0.098790 0.071 Uiso 1 1 calc R . . . .
C5 C 0.6597(2) 0.3320(4) 0.2765(2) 0.0429(10) Uani 1 1 d . . . . .
C4 C 0.7194(2) 0.3383(4) 0.2744(3) 0.0499(11) Uani 1 1 d . . . . .
H4 H 0.722149 0.340800 0.230736 0.060 Uiso 1 1 calc R . . . .
C3 C 0.7750(2) 0.3407(4) 0.3377(3) 0.0565(12) Uani 1 1 d . . . . .
H3 H 0.816792 0.345023 0.338081 0.068 Uiso 1 1 calc R . . . .
C2 C 0.7693(2) 0.3368(5) 0.3997(3) 0.0610(14) Uani 1 1 d . . . . .
H2 H 0.806913 0.338935 0.443555 0.073 Uiso 1 1 calc R . . . .
C1 C 0.7084(2) 0.3298(4) 0.3978(2) 0.0554(13) Uani 1 1 d . . . . .
H1 H 0.704785 0.327137 0.440986 0.066 Uiso 1 1 calc R . . . .
C23 C 0.5706(3) 0.3771(5) 0.4707(3) 0.0645(15) Uani 1 1 d . . . . .
C24 C 0.5671(3) 0.3398(6) 0.5368(3) 0.0753(17) Uani 1 1 d . . . . .
H24A H 0.549576 0.265048 0.530261 0.113 Uiso 1 1 calc GR . . . .
H24B H 0.538628 0.389145 0.547465 0.113 Uiso 1 1 calc GR . . . .
H24C H 0.610824 0.340712 0.575976 0.113 Uiso 1 1 calc GR . . . .
Co1 Co 0.55332(3) 0.11587(5) 0.22398(3) 0.03938(18) Uani 1 1 d . . . . .
Co2 Co 0.55728(3) 0.31211(5) 0.32711(3) 0.04225(18) Uani 1 1 d . . . . .
N4 N 0.35417(18) 0.0637(3) 0.19768(18) 0.0486(9) Uani 1 1 d . . . . .
N3 N 0.5198(2) -0.0449(3) 0.18576(17) 0.0476(9) Uani 1 1 d . . . . .
N2 N 0.58524(18) 0.1635(3) 0.14995(18) 0.0470(9) Uani 1 1 d . . . . .
N1 N 0.65396(17) 0.3265(3) 0.33717(19) 0.0469(9) Uani 1 1 d . . . . .
O3 O 0.45418(13) 0.1347(2) 0.18004(13) 0.0392(6) Uani 1 1 d . . . . .
O4 O 0.40898(18) 0.0833(3) 0.06256(14) 0.0568(9) Uani 1 1 d . . . . .
H4A H 0.418435 0.149646 0.061511 0.085 Uiso 1 1 calc GR . . . .
O1 O 0.54602(13) 0.2917(2) 0.22510(13) 0.0405(6) Uani 1 1 d . . . . .
O2 O 0.58216(16) 0.4466(3) 0.18684(16) 0.0522(8) Uani 1 1 d . . . . .
H2A H 0.583000 0.485933 0.219933 0.078 Uiso 1 1 calc GR . . . .
O5 O 0.54993(17) 0.4843(3) 0.3261(2) 0.0723(11) Uani 1 1 d . . . . .
H5A H 0.580401 0.514101 0.317715 0.108 Uiso 1 1 d GR . . . .
H5B H 0.553638 0.508218 0.366585 0.108 Uiso 1 1 d GR . . . .
O6 O 0.57196(16) 0.3024(3) 0.42891(15) 0.0522(8) Uani 1 1 d . . . . .
O7 O 0.5747(3) 0.4774(4) 0.4602(3) 0.1016(16) Uani 1 1 d . . . A 2
Cl1 Cl 0.70317(14) 0.65993(18) 0.34455(15) 0.0829(8) Uani 0.692(5) 1 d D U P B 1
Cl2 Cl 0.69515(19) 0.6614(3) 0.2983(3) 0.0679(16) Uani 0.308(5) 1 d D U P B 2
O10 O 0.7000(3) 0.7709(3) 0.3278(3) 0.0920(14) Uani 1 1 d D U . . .
O9 O 0.6419(3) 0.6100(5) 0.3039(3) 0.138(2) Uani 1 1 d D U . . .
O11 O 0.7560(3) 0.6111(5) 0.3350(4) 0.133(2) Uani 1 1 d D U . . .
O8 O 0.7076(7) 0.6439(10) 0.4132(4) 0.169(5) Uani 0.692(5) 1 d D U P B 1
O12 O 0.6706(9) 0.654(2) 0.2239(4) 0.128(7) Uani 0.308(5) 1 d D U P B 2

loop_
_atom_site_aniso_label
_atom_site_aniso_U_11
_atom_site_aniso_U_22
_atom_site_aniso_U_33
_atom_site_aniso_U_23
_atom_site_aniso_U_13
_atom_site_aniso_U_12
C17 0.054(2) 0.052(3) 0.0192(17) -0.0016(16) 0.0082(17) -0.021(2)
C18 0.054(3) 0.053(3) 0.028(2) 0.0055(18) 0.0054(18) -0.020(2)
C19 0.062(3) 0.069(3) 0.033(2) 0.007(2) 0.001(2) -0.028(3)
C20 0.051(3) 0.073(4) 0.055(3) 0.017(3) -0.003(2) -0.028(3)
C21 0.052(3) 0.067(3) 0.063(3) 0.017(3) 0.012(2) -0.018(2)
C22 0.048(3) 0.064(3) 0.049(3) 0.012(2) 0.017(2) -0.008(2)
C16 0.072(3) 0.051(3) 0.0219(18) -0.0035(17) 0.023(2) -0.016(2)
C15 0.099(4) 0.058(3) 0.040(3) -0.016(2) 0.041(3) -0.026(3)
C14 0.140(7) 0.054(3) 0.071(4) -0.020(3) 0.068(4) -0.027(4)
C13 0.130(6) 0.050(3) 0.066(4) -0.007(3) 0.066(4) -0.002(3)
C12 0.091(4) 0.056(3) 0.042(2) 0.004(2) 0.040(3) 0.007(3)
C6 0.037(2) 0.051(2) 0.034(2) -0.0036(18) 0.0081(17) -0.0108(18)
C7 0.038(2) 0.069(3) 0.029(2) -0.008(2) 0.0068(17) -0.015(2)
C8 0.070(3) 0.081(4) 0.041(3) -0.014(2) 0.020(2) -0.041(3)
C9 0.105(5) 0.106(5) 0.044(3) -0.020(3) 0.040(3) -0.055(4)
C10 0.105(5) 0.094(4) 0.039(3) -0.024(3) 0.038(3) -0.041(4)
C11 0.072(3) 0.070(3) 0.035(2) -0.014(2) 0.023(2) -0.019(3)
C5 0.035(2) 0.048(2) 0.036(2) -0.0122(18) 0.0061(17) -0.0072(18)
C4 0.042(2) 0.054(3) 0.045(2) -0.009(2) 0.011(2) -0.007(2)
C3 0.034(2) 0.069(3) 0.056(3) -0.012(2) 0.010(2) -0.005(2)
C2 0.033(2) 0.073(3) 0.052(3) -0.019(2) -0.005(2) 0.003(2)
C1 0.039(2) 0.074(3) 0.036(2) -0.018(2) 0.0008(19) 0.006(2)
C23 0.060(3) 0.077(4) 0.053(3) -0.017(3) 0.021(2) 0.020(3)
C24 0.074(4) 0.105(5) 0.044(3) -0.023(3) 0.023(3) 0.013(3)
Co1 0.0407(3) 0.0495(3) 0.0207(3) -0.0027(2) 0.0065(2) -0.0010(2)
Co2 0.0320(3) 0.0554(4) 0.0278(3) -0.0082(2) 0.0022(2) 0.0041(2)
N4 0.047(2) 0.058(2) 0.0315(17) 0.0068(16) 0.0078(15) -0.0111(18)
N3 0.068(3) 0.050(2) 0.0274(17) -0.0002(15) 0.0231(17) -0.0051(19)
N2 0.048(2) 0.062(2) 0.0288(17) -0.0066(16) 0.0138(15) -0.0123(18)
N1 0.0342(18) 0.059(2) 0.0348(18) -0.0151(16) 0.0034(15) 0.0003(16)
O3 0.0392(14) 0.0491(16) 0.0192(12) 0.0008(11) 0.0031(10) -0.0093(12)
O4 0.071(2) 0.068(2) 0.0168(13) 0.0016(13) 0.0057(13) -0.0307(18)
O1 0.0339(14) 0.0511(17) 0.0261(13) -0.0032(11) 0.0034(11) -0.0063(12)
O2 0.0491(18) 0.0571(19) 0.0377(16) -0.0003(14) 0.0070(14) -0.0100(15)
O5 0.0459(19) 0.058(2) 0.093(3) -0.010(2) 0.0119(19) 0.0036(16)
O6 0.0527(18) 0.063(2) 0.0315(15) -0.0138(14) 0.0096(14) 0.0116(15)
O7 0.136(5) 0.081(3) 0.105(4) -0.031(3) 0.069(4) 0.008(3)
Cl1 0.123(2) 0.0627(13) 0.0776(18) 0.0228(11) 0.0569(15) 0.0126(12)
Cl2 0.081(3) 0.051(2) 0.094(4) -0.002(2) 0.060(3) -0.0115(19)
O10 0.115(4) 0.058(2) 0.121(4) 0.004(2) 0.069(3) 0.003(2)
O9 0.162(5) 0.122(5) 0.169(5) -0.010(4) 0.108(4) -0.047(4)
O11 0.147(5) 0.107(4) 0.164(6) 0.017(4) 0.086(4) 0.052(4)
O8 0.257(13) 0.172(10) 0.120(6) 0.060(6) 0.121(8) 0.042(9)
O12 0.094(11) 0.20(2) 0.098(5) -0.045(9) 0.047(7) -0.004(12)

loop_
_atom_type_symbol
_atom_type_description
_atom_type_scat_dispersion_real
_atom_type_scat_dispersion_imag
_atom_type_scat_source
C C 0.0033 0.0016 'International Tables Vol C Tables 4.2.6.8 and 6.1.1.4'
H H 0.0000 0.0000 'International Tables Vol C Tables 4.2.6.8 and 6.1.1.4'
Cl Cl 0.1484 0.1585 'International Tables Vol C Tables 4.2.6.8 and 6.1.1.4'
Co Co 0.3494 0.9721 'International Tables Vol C Tables 4.2.6.8 and 6.1.1.4'
N N 0.0061 0.0033 'International Tables Vol C Tables 4.2.6.8 and 6.1.1.4'
O O 0.0106 0.0060 'International Tables Vol C Tables 4.2.6.8 and 6.1.1.4'

loop_
_geom_angle_atom_site_label_1
_geom_angle_atom_site_label_2
_geom_angle_atom_site_label_3
_geom_angle
_geom_angle_site_symmetry_1
_geom_angle_site_symmetry_3
O12b CL2b O10 116.7(10) . .
O8a CL1a O11 113.2(6) . .
O7b C23 C24 119.9(5) . .
O7b C23 O6 123.2(6) . .
C18 C17 C16 111.7(4) . .
O3 C17 C18 107.6(4) . .
O3 C17 C16 109.7(3) . .
O3 C17 O4 111.6(3) . .
O4 C17 C18 110.6(3) . .
O4 C17 C16 105.6(4) . .
C19 C18 C17 123.7(4) . .
N4 C18 C17 114.9(4) . .
N4 C18 C19 121.4(5) . .
C18 C19 H19 120.5 . .
C20 C19 C18 119.0(5) . .
C20 C19 H19 120.5 . .
C19 C20 H20 120.1 . .
C19 C20 C21 119.9(5) . .
C21 C20 H20 120.1 . .
C20 C21 H21 120.7 . .
C20 C21 C22 118.6(5) . .
C22 C21 H21 120.7 . .
C21 C22 H22 118.8 . .
N4 C22 C21 122.3(5) . .
N4 C22 H22 118.8 . .
C15 C16 C17 122.2(5) . .
N3 C16 C17 115.4(4) . .
N3 C16 C15 122.4(5) . .
C16 C15 H15 120.8 . .
C14 C15 C16 118.5(6) . .
C14 C15 H15 120.8 . .
C15 C14 H14 120.3 . .
C13 C14 C15 119.5(6) . .
C13 C14 H14 120.3 . .
C14 C13 H13 120.4 . .
C14 C13 C12 119.1(6) . .
C12 C13 H13 120.4 . .
C13 C12 H12 118.8 . .
N3 C12 C13 122.4(6) . .
N3 C12 H12 118.8 . .
C7 C6 C5 111.8(4) . .
O1 C6 C7 108.2(3) . .
O1 C6 C5 108.2(3) . .
O1 C6 O2 113.1(4) . .
O2 C6 C7 106.9(4) . .
O2 C6 C5 108.7(3) . .
C8 C7 C6 122.8(5) . .
N2 C7 C6 114.8(4) . .
N2 C7 C8 122.4(4) . .
C7 C8 H8 120.9 . .
C7 C8 C9 118.3(5) . .
C9 C8 H8 120.9 . .
C8 C9 H9 120.2 . .
C10 C9 C8 119.7(5) . .
C10 C9 H9 120.2 . .
C9 C10 H10 120.7 . .
C11 C10 C9 118.7(5) . .
C11 C10 H10 120.7 . .
C10 C11 H11 118.8 . .
N2 C11 C10 122.4(5) . .
N2 C11 H11 118.8 . .
C4 C5 C6 122.5(4) . .
N1 C5 C6 114.9(4) . .
N1 C5 C4 122.6(4) . .
C5 C4 H4 120.9 . .
C5 C4 C3 118.2(5) . .
C3 C4 H4 120.9 . .
C4 C3 H3 120.3 . .
C2 C3 C4 119.3(5) . .
C2 C3 H3 120.3 . .
C3 C2 H2 120.4 . .
C3 C2 C1 119.3(4) . .
C1 C2 H2 120.4 . .
C2 C1 H1 118.8 . .
N1 C1 C2 122.4(5) . .
N1 C1 H1 118.8 . .
O6 C23 C24 116.8(6) . .
C23 C24 H24A 109.5 . .
C23 C24 H24B 109.5 . .
C23 C24 H24C 109.5 . .
H24A C24 H24B 109.5 . .
H24A C24 H24C 109.5 . .
H24B C24 H24C 109.5 . .
N4 Co1 O1 110.10(13) 2_655 .
N3 Co1 N4 95.18(15) . 2_655
N3 Co1 O1 154.69(13) . .
N2 Co1 N4 96.53(15) . 2_655
N2 Co1 N3 99.15(14) . .
N2 Co1 O3 153.01(14) . 2_655
N2 Co1 O1 77.48(14) . .
O3 Co1 N4 155.28(14) . 2_655
O3 Co1 N4 75.87(12) 2_655 2_655
O3 Co1 N3 107.24(12) 2_655 .
O3 Co1 N3 77.75(14) . .
O3 Co1 N2 107.93(13) . .
O3 Co1 O3 83.59(10) . 2_655
O3 Co1 O1 79.51(11) . .
O3 Co1 O1 80.94(11) 2_655 .
N1 Co2 O3 100.20(13) . 2_655
N1 Co2 O1 157.38(12) . 2_655
O1 Co2 N1 76.63(12) . .
O1 Co2 O3 77.08(11) 2_655 2_655
O1 Co2 O3 81.47(11) . 2_655
O1 Co2 O1 80.76(12) . 2_655
O1 Co2 O5 97.84(16) . .
O5 Co2 N1 89.62(15) . .
O5 Co2 O3 169.66(12) . 2_655
O5 Co2 O1 92.61(13) . 2_655
O6 Co2 N1 102.23(14) . .
O6 Co2 O3 88.57(12) . 2_655
O6 Co2 O1 100.16(12) . 2_655
O6 Co2 O1 169.54(13) . .
O6 Co2 O5 92.53(16) . .
C18 N4 Co1 114.4(3) . 2_655
C22 N4 C18 118.8(4) . .
C22 N4 Co1 126.5(3) . 2_655
C16 N3 C12 118.2(4) . .
C16 N3 Co1 114.5(3) . .
C12 N3 Co1 127.1(4) . .
C7 N2 Co1 115.1(3) . .
C11 N2 C7 118.6(4) . .
C11 N2 Co1 125.7(3) . .
C5 N1 Co2 115.8(3) . .
C1 N1 C5 118.2(4) . .
C1 N1 Co2 126.0(3) . .
C17 O3 Co1 116.1(3) . .
C17 O3 Co1 111.4(2) . 2_655
C17 O3 Co2 128.5(3) . 2_655
Co1 O3 Co1 95.01(10) . 2_655
Co1 O3 Co2 102.62(12) . 2_655
Co1 O3 Co2 96.71(12) 2_655 2_655
C17 O4 H4A 109.5 . .
C6 O1 Co1 108.6(3) . .
C6 O1 Co2 116.4(2) . .
C6 O1 Co2 129.8(2) . 2_655
Co2 O1 Co1 98.97(12) . .
Co2 O1 Co1 100.57(11) 2_655 .
Co2 O1 Co2 97.62(12) . 2_655
C6 O2 H2A 109.5 . .
Co2 O5 H5A 110.6 . .
Co2 O5 H5B 110.6 . .
H5A O5 H5B 108.4 . .
C23 O6 Co2 130.3(4) . .
O10 CL1a O9 109.6(4) . .
O10 CL1a O11 108.7(4) . .
O10 CL1a O8 111.5(5) . .
O9 CL2b O10 106.2(4) . .
O9 CL1a O11 113.8(4) . .
O9 CL1a O8 99.9(7) . .
O9 CL2b O12 97.1(9) . .
O11 CL2b O10 106.9(4) . .
O11 CL2b O9 116.0(5) . .
O11 CL2b O12 113.8(9) . .

loop_
_geom_bond_atom_site_label_1
_geom_bond_atom_site_label_2
_geom_bond_distance
_geom_bond_site_symmetry_2
C17 C18 1.528(7) .
C17 C16 1.529(7) .
C17 O3 1.392(5) .
C17 O4 1.409(4) .
CL1a O10 1.392(4) .
CL2b O10 1.456(4) .
CL2b O9 1.416(4) .
CL1a O9 1.420(4) .
CL2b O11 1.404(4) .
CL1a O11 1.435(4) .
CL1a O8 1.420(4) .
CL2b O12 1.419(5) .
C18 C19 1.392(6) .
C18 N4 1.344(6) .
C19 H19 0.9500 .
C19 C20 1.369(8) .
C20 H20 0.9500 .
C20 C21 1.375(8) .
C21 H21 0.9500 .
C21 C22 1.382(7) .
C22 H22 0.9500 .
C22 N4 1.344(6) .
C16 C15 1.384(7) .
C16 N3 1.342(6) .
C15 H15 0.9500 .
C15 C14 1.381(9) .
C14 H14 0.9500 .
C14 C13 1.368(10) .
C13 H13 0.9500 .
C13 C12 1.377(8) .
C12 H12 0.9500 .
C12 N3 1.344(6) .
C6 C7 1.526(6) .
C6 C5 1.545(6) .
C6 O1 1.400(5) .
C6 O2 1.403(6) .
C7 C8 1.373(7) .
C7 N2 1.347(6) .
C8 H8 0.9500 .
C8 C9 1.391(8) .
C9 H9 0.9500 .
C9 C10 1.378(9) .
C10 H10 0.9500 .
C10 C11 1.374(7) .
C11 H11 0.9500 .
C11 N2 1.343(6) .
C5 C4 1.383(6) .
C5 N1 1.343(6) .
C4 H4 0.9500 .
C4 C3 1.386(6) .
C3 H3 0.9500 .
C3 C2 1.371(8) .
C2 H2 0.9500 .
C2 C1 1.373(7) .
C1 H1 0.9500 .
C1 N1 1.341(5) .
C23 C24 1.501(8) .
C23 O6 1.277(6) .
C23 O7 1.253(8) .
C24 H24A 0.9800 .
C24 H24B 0.9800 .
C24 H24C 0.9800 .
Co1 N4 2.134(4) 2_655
Co1 N3 2.131(4) .
Co1 N2 2.071(4) .
Co1 O3 2.050(3) .
Co1 O3 2.116(3) 2_655
Co1 O1 2.151(3) .
Co2 N1 2.129(4) .
Co2 O3 2.176(3) 2_655
Co2 O1 2.067(3) .
Co2 O1 2.138(3) 2_655
Co2 O5 2.105(4) .
Co2 O6 2.027(3) .
N4 Co1 2.134(4) 2_655
O3 Co1 2.116(3) 2_655
O3 Co2 2.176(3) 2_655
O4 H4A 0.8400 .
O1 Co2 2.138(3) 2_655
O2 H2A 0.8400 .
O5 H5A 0.8682 .
O5 H5B 0.8696 .

loop_
_geom_torsion_atom_site_label_1
_geom_torsion_atom_site_label_2
_geom_torsion_atom_site_label_3
_geom_torsion_atom_site_label_4
_geom_torsion
_geom_torsion_site_symmetry_4
C17 C18 C19 C20 -179.7(5) .
C17 C18 N4 C22 179.2(4) .
C17 C18 N4 Co1 5.1(5) 2_655
C17 C16 C15 C14 176.5(4) .
C17 C16 N3 C12 -177.6(3) .
C17 C16 N3 Co1 7.9(4) .
C18 C17 C16 C15 38.6(5) .
C18 C17 C16 N3 -142.9(3) .
C18 C17 O3 Co1 43.4(4) 2_655
C18 C17 O3 Co1 150.7(3) .
C18 C17 O3 Co2 -74.8(4) 2_655
C18 C19 C20 C21 0.8(8) .
C19 C18 N4 C22 -0.9(7) .
C19 C18 N4 Co1 -175.1(4) 2_655
C19 C20 C21 C22 -1.4(8) .
C20 C21 C22 N4 0.9(8) .
C21 C22 N4 C18 0.3(8) .
C21 C22 N4 Co1 173.6(4) 2_655
C16 C17 C18 C19 -91.4(5) .
C16 C17 C18 N4 88.5(5) .
C16 C17 O3 Co1 -78.4(3) 2_655
C16 C17 O3 Co1 28.9(4) .
C16 C17 O3 Co2 163.4(2) 2_655
C16 C15 C14 C13 1.3(8) .
C15 C16 N3 C12 0.9(6) .
C15 C16 N3 Co1 -173.6(3) .
C15 C14 C13 C12 0.3(8) .
C14 C13 C12 N3 -1.4(8) .
C13 C12 N3 C16 0.8(6) .
C13 C12 N3 Co1 174.5(3) .
C6 C7 C8 C9 178.9(5) .
C6 C7 N2 C11 179.9(4) .
C6 C7 N2 Co1 8.4(5) .
C6 C5 C4 C3 175.5(4) .
C6 C5 N1 C1 -175.3(4) .
C6 C5 N1 Co2 5.1(5) .
C7 C6 C5 C4 40.8(6) .
C7 C6 C5 N1 -142.4(4) .
C7 C6 O1 Co1 42.7(4) .
C7 C6 O1 Co2 -79.5(4) 2_655
C7 C6 O1 Co2 153.2(3) .
C7 C8 C9 C10 1.8(10) .
C8 C7 N2 C11 0.3(7) .
C8 C7 N2 Co1 -171.2(4) .
C8 C9 C10 C11 -0.9(10) .
C9 C10 C11 N2 -0.3(10) .
C10 C11 N2 C7 0.7(8) .
C10 C11 N2 Co1 171.2(5) .
C5 C6 C7 C8 -96.4(6) .
C5 C6 C7 N2 84.0(5) .
C5 C6 O1 Co1 -78.6(3) .
C5 C6 O1 Co2 159.3(3) 2_655
C5 C6 O1 Co2 31.9(4) .
C5 C4 C3 C2 0.0(8) .
C4 C5 N1 C1 1.5(7) .
C4 C5 N1 Co2 -178.0(4) .
C4 C3 C2 C1 0.5(8) .
C3 C2 C1 N1 0.0(8) .
C2 C1 N1 C5 -1.0(8) .
C2 C1 N1 Co2 178.5(4) .
C24 C23 O6 Co2 165.2(4) .
N4 C18 C19 C20 0.4(8) .
N3 C16 C15 C14 -1.9(6) .
N2 C7 C8 C9 -1.5(8) .
N1 C5 C4 C3 -1.1(7) .
O3 C17 C18 C19 148.2(5) .
O3 C17 C18 N4 -31.9(5) .
O3 C17 C16 C15 157.9(4) .
O3 C17 C16 N3 -23.6(5) .
O4 C17 C18 C19 26.0(6) .
O4 C17 C18 N4 -154.1(4) .
O4 C17 C16 C15 -81.7(5) .
O4 C17 C16 N3 96.8(4) .
O4 C17 O3 Co1 -87.8(4) .
O4 C17 O3 Co1 164.9(3) 2_655
O4 C17 O3 Co2 46.7(5) 2_655
O1 C6 C7 C8 144.6(5) .
O1 C6 C7 N2 -35.0(5) .
O1 C6 C5 C4 159.8(4) .
O1 C6 C5 N1 -23.4(5) .
O2 C6 C7 C8 22.5(6) .
O2 C6 C7 N2 -157.1(4) .
O2 C6 C5 C4 -77.0(5) .
O2 C6 C5 N1 99.8(4) .
O2 C6 O1 Co1 160.9(3) .
O2 C6 O1 Co2 38.8(5) 2_655
O2 C6 O1 Co2 -88.5(3) .
O7b C23 O6 Co2 -17.8(8) .
